data_4339323
loop_
_publ_author_name
'Reisner, Erwin'
'Telser, Joshua'
'Lippard, Stephen J.'

_publ_section_title
;
 A planar carboxylate-rich tetraironII complex and its conversion to
 linear triironII and paddlewheel diironII complexes.
;
_journal_issue 25
_journal_name_full 'Inorganic chemistry'
_journal_page_first 10754
_journal_page_last 10770
_journal_paper_doi 10.1021/ic701663j
_journal_volume 46
_journal_year 2007
_chemical_formula_moiety 'C114 H88 Fe4 N4 O16, 4(C H2 Cl2)'
_chemical_formula_sum 'C118 H96 Cl8 Fe4 N4 O16'
_chemical_formula_weight 2332.99
_chemical_name_common '[Fe4(dimepz)2]4CH2Cl2'
_chemical_name_systematic
; 
 ? 
;
_space_group_IT_number 2
_symmetry_cell_setting triclinic
_symmetry_space_group_name_Hall '-P 1'
_symmetry_space_group_name_H-M 'P -1'
_atom_sites_solution_hydrogens geom
_atom_sites_solution_primary direct
_atom_sites_solution_secondary difmap
_audit_creation_method SHELXL-97
_cell_angle_alpha 93.2150(10)
_cell_angle_beta 94.7490(10)
_cell_angle_gamma 91.0210(10)
_cell_formula_units_Z 2
_cell_length_a 13.2698(7)
_cell_length_b 13.7009(7)
_cell_length_c 29.8852(16)
_cell_measurement_reflns_used 8093
_cell_measurement_temperature 110(2)
_cell_measurement_theta_max 28.23
_cell_measurement_theta_min 2.45
_cell_volume 5404.8(5)
_computing_cell_refinement 'Bruker SMART'
_computing_data_collection 'Bruker SMART'
_computing_data_reduction 'Bruker SAINT'
_computing_molecular_graphics 'Bruker SHELXTL'
_computing_publication_material 'Bruker SHELXTL'
_computing_structure_refinement 'SHELXL-97 (Sheldrick, 1997)'
_computing_structure_solution 'SHELXS-97 (Sheldrick, 1990)'
_diffrn_ambient_temperature 110(2)
_diffrn_measured_fraction_theta_full 0.994
_diffrn_measured_fraction_theta_max 0.994
_diffrn_measurement_device_type 'CCD area detector'
_diffrn_measurement_method 'phi and omega scans'
_diffrn_radiation_monochromator graphite
_diffrn_radiation_source 'fine-focus sealed tube'
_diffrn_radiation_type MoK\a
_diffrn_radiation_wavelength 0.71073
_diffrn_reflns_av_R_equivalents 0.0276
_diffrn_reflns_av_sigmaI/netI 0.0268
_diffrn_reflns_limit_h_max 17
_diffrn_reflns_limit_h_min -17
_diffrn_reflns_limit_k_max 17
_diffrn_reflns_limit_k_min -17
_diffrn_reflns_limit_l_max 38
_diffrn_reflns_limit_l_min -38
_diffrn_reflns_number 87883
_diffrn_reflns_theta_full 27.10
_diffrn_reflns_theta_max 27.10
_diffrn_reflns_theta_min 2.12
_exptl_absorpt_coefficient_mu 0.792
_exptl_absorpt_correction_T_max 0.728
_exptl_absorpt_correction_T_min 0.722
_exptl_absorpt_correction_type empirical
_exptl_absorpt_process_details SADABS
_exptl_crystal_colour green
_exptl_crystal_density_diffrn 1.434
_exptl_crystal_density_method 'not measured'
_exptl_crystal_description block
_exptl_crystal_F_000 2400
_exptl_crystal_size_max 0.40
_exptl_crystal_size_mid 0.40
_exptl_crystal_size_min 0.40
_refine_diff_density_max 0.786
_refine_diff_density_min -0.527
_refine_diff_density_rms 0.062
_refine_ls_extinction_method none
_refine_ls_goodness_of_fit_ref 1.029
_refine_ls_hydrogen_treatment mixed
_refine_ls_matrix_type full
_refine_ls_number_parameters 1380
_refine_ls_number_reflns 23695
_refine_ls_number_restraints 21
_refine_ls_restrained_S_all 1.030
_refine_ls_R_factor_all 0.0408
_refine_ls_R_factor_gt 0.0345
_refine_ls_shift/su_max 0.002
_refine_ls_shift/su_mean 0.000
_refine_ls_structure_factor_coef Fsqd
_refine_ls_weighting_details 'calc w=1/[\s^2^(Fo^2^)+(0.0419P)^2^+2.9029P] where P=(Fo^2^+2Fc^2^)/3'
_refine_ls_weighting_scheme calc
_refine_ls_wR_factor_gt 0.0817
_refine_ls_wR_factor_ref 0.0851
_reflns_number_gt 20766
_reflns_number_total 23695
_reflns_threshold_expression >2sigma(I)
_cod_data_source_file ic701663j-file003.cif
_cod_data_source_block 4a
_cod_depositor_comments
;
The following automatic conversions were performed:

'_symmetry_cell_setting' value 'Triclinic' changed to 'triclinic'
according to
/usr/data/users/saulius/automatic-downloads/retrospective/ACS/lib/dictionaries/cif_core.dic
dictionary named 'cif_core.dic' version 2.4.2 from 2011-04-26.

Automatic conversion script
Id: cif_fix_values 2281 2013-09-26 08:29:07Z andrius 
;
_cod_original_sg_symbol_H-M P-1
_cod_database_code 4339323

loop_
_symmetry_equiv_pos_as_xyz
'x, y, z'
'-x, -y, -z'

loop_
_atom_site_label
_atom_site_type_symbol
_atom_site_fract_x
_atom_site_fract_y
_atom_site_fract_z
_atom_site_U_iso_or_equiv
_atom_site_adp_type
_atom_site_occupancy
_atom_site_symmetry_multiplicity
_atom_site_calc_flag
_atom_site_refinement_flags
_atom_site_disorder_assembly
_atom_site_disorder_group
Fe1 Fe 0.043696(16) 0.147741(16) 0.396808(7) 0.01431(5) Uani 1 1 d . . .
Fe2 Fe 0.077578(16) -0.006774(16) 0.457160(7) 0.01443(5) Uani 1 1 d . . .
Fe3 Fe -0.643749(16) -0.410224(16) 0.100330(7) 0.01448(5) Uani 1 1 d . . .
Fe4 Fe -0.483707(16) -0.408789(16) 0.040797(7) 0.01384(5) Uani 1 1 d . . .
N1 N 0.01698(11) 0.22139(11) 0.33837(5) 0.0196(3) Uani 1 1 d . . .
N2 N -0.04332(11) 0.18063(11) 0.30287(5) 0.0222(3) Uani 1 1 d D . .
H2N H -0.0716(15) 0.1235(12) 0.3046(7) 0.027 Uiso 1 1 d D . .
N3 N -0.72264(11) -0.41318(11) 0.15690(5) 0.0216(3) Uani 1 1 d . . .
N4 N -0.69669(12) -0.47881(11) 0.18839(5) 0.0249(3) Uani 1 1 d D . .
H4N H -0.6386(13) -0.5102(15) 0.1864(7) 0.030 Uiso 1 1 d D . .
O1 O -0.05507(8) 0.06926(8) 0.48270(4) 0.0169(2) Uani 1 1 d . . .
O2 O -0.07923(8) 0.18123(8) 0.43204(4) 0.0184(2) Uani 1 1 d . . .
O3 O 0.16436(9) 0.10499(8) 0.48479(4) 0.0197(2) Uani 1 1 d . . .
O4 O 0.13719(9) 0.23432(8) 0.44329(4) 0.0194(2) Uani 1 1 d . . .
O5 O 0.19487(9) -0.07015(9) 0.42414(4) 0.0223(3) Uani 1 1 d . . .
O6 O 0.16126(9) 0.06082(9) 0.38518(4) 0.0217(2) Uani 1 1 d . . .
O7 O -0.02264(9) -0.07839(9) 0.41270(4) 0.0197(2) Uani 1 1 d . . .
O8 O -0.04704(9) 0.03218(8) 0.36080(4) 0.0190(2) Uani 1 1 d . . .
O11 O -0.57833(8) -0.54090(8) 0.01747(4) 0.0160(2) Uani 1 1 d . . .
O12 O -0.69350(8) -0.54051(8) 0.06742(4) 0.0177(2) Uani 1 1 d . . .
O13 O -0.41698(9) -0.49044(9) 0.08780(4) 0.0191(2) Uani 1 1 d . . .
O14 O -0.53148(8) -0.49401(9) 0.13860(4) 0.0194(2) Uani 1 1 d . . .
O15 O -0.40389(9) -0.28495(9) 0.07078(4) 0.0209(2) Uani 1 1 d . . .
O16 O -0.54093(9) -0.29922(9) 0.10777(4) 0.0208(2) Uani 1 1 d . . .
O17 O -0.59032(8) -0.33101(8) 0.00872(4) 0.0188(2) Uani 1 1 d . . .
O18 O -0.72350(8) -0.33769(8) 0.05006(4) 0.0191(2) Uani 1 1 d . . .
C1 C -0.04177(14) 0.23323(14) 0.26647(6) 0.0251(4) Uani 1 1 d . . .
C2 C 0.02092(14) 0.31285(14) 0.27879(6) 0.0269(4) Uani 1 1 d . . .
H2 H 0.0372 0.3643 0.2604 0.032 Uiso 1 1 calc R . .
C3 C 0.05611(13) 0.30305(13) 0.32379(6) 0.0226(4) Uani 1 1 d . . .
C4 C -0.10041(15) 0.20320(16) 0.22277(6) 0.0321(4) Uani 1 1 d . . .
H4B H -0.1092 0.1319 0.2202 0.048 Uiso 1 1 calc R . .
H4C H -0.0635 0.2246 0.1978 0.048 Uiso 1 1 calc R . .
H4D H -0.1669 0.2335 0.2217 0.048 Uiso 1 1 calc R . .
C5 C 0.12687(15) 0.36776(14) 0.35382(6) 0.0295(4) Uani 1 1 d . . .
H5A H 0.1224 0.3514 0.3851 0.044 Uiso 1 1 calc R . .
H5B H 0.1087 0.4361 0.3505 0.044 Uiso 1 1 calc R . .
H5C H 0.1962 0.3583 0.3456 0.044 Uiso 1 1 calc R . .
C6 C -0.80101(14) -0.36563(14) 0.17212(6) 0.0263(4) Uani 1 1 d . . .
C7 C -0.82363(15) -0.40101(16) 0.21315(7) 0.0331(4) Uani 1 1 d . . .
H7A H -0.8760 -0.3797 0.2309 0.040 Uiso 1 1 calc R . .
C8 C -0.75563(16) -0.47232(15) 0.22269(6) 0.0312(4) Uani 1 1 d . . .
C9 C -0.84965(16) -0.28579(16) 0.14665(7) 0.0370(5) Uani 1 1 d . . .
H9A H -0.8136 -0.2755 0.1199 0.056 Uiso 1 1 calc R . .
H9B H -0.8470 -0.2253 0.1659 0.056 Uiso 1 1 calc R . .
H9C H -0.9203 -0.3042 0.1374 0.056 Uiso 1 1 calc R . .
C10 C -0.7409(2) -0.53613(18) 0.26150(8) 0.0478(6) Uani 1 1 d . . .
H10A H -0.7654 -0.6027 0.2521 0.072 Uiso 1 1 calc R . .
H10B H -0.7790 -0.5104 0.2861 0.072 Uiso 1 1 calc R . .
H10C H -0.6689 -0.5373 0.2717 0.072 Uiso 1 1 calc R . .
C21 C -0.10814(12) 0.13433(12) 0.46336(5) 0.0158(3) Uani 1 1 d . . .
C22 C -0.21365(12) 0.14947(13) 0.47701(5) 0.0184(3) Uani 1 1 d . . .
C23 C -0.28059(13) 0.06973(14) 0.46999(5) 0.0212(3) Uani 1 1 d . . .
H23A H -0.2567 0.0078 0.4603 0.025 Uiso 1 1 calc R . .
C24 C -0.38184(13) 0.07993(15) 0.47708(6) 0.0268(4) Uani 1 1 d . . .
H24A H -0.4275 0.0255 0.4718 0.032 Uiso 1 1 calc R . .
C25 C -0.41584(13) 0.16981(16) 0.49194(6) 0.0304(4) Uani 1 1 d . . .
H25A H -0.4854 0.1777 0.4962 0.036 Uiso 1 1 calc R . .
C26 C -0.34879(14) 0.24825(15) 0.50060(6) 0.0279(4) Uani 1 1 d . . .
H26A H -0.3730 0.3092 0.5114 0.034 Uiso 1 1 calc R . .
C27 C -0.24597(13) 0.24010(13) 0.49379(6) 0.0214(3) Uani 1 1 d . . .
C28 C -0.17542(13) 0.32286(13) 0.50866(6) 0.0224(4) Uani 1 1 d . . .
C29 C -0.08347(13) 0.30690(13) 0.53329(6) 0.0235(4) Uani 1 1 d . . .
H29A H -0.0624 0.2418 0.5373 0.028 Uiso 1 1 calc R . .
C30 C -0.02282(15) 0.38415(14) 0.55196(7) 0.0300(4) Uani 1 1 d . . .
H30A H 0.0394 0.3719 0.5686 0.036 Uiso 1 1 calc R . .
C31 C -0.05258(16) 0.47969(15) 0.54648(7) 0.0335(4) Uani 1 1 d . . .
H31A H -0.0114 0.5328 0.5597 0.040 Uiso 1 1 calc R . .
C32 C -0.14251(16) 0.49707(15) 0.52166(7) 0.0343(5) Uani 1 1 d . . .
H32A H -0.1626 0.5624 0.5175 0.041 Uiso 1 1 calc R . .
C33 C -0.20335(15) 0.41973(14) 0.50284(6) 0.0290(4) Uani 1 1 d . . .
H33A H -0.2648 0.4325 0.4858 0.035 Uiso 1 1 calc R . .
C41 C 0.17856(12) 0.19343(12) 0.47626(5) 0.0172(3) Uani 1 1 d . . .
C42 C 0.24839(12) 0.25198(12) 0.51005(6) 0.0189(3) Uani 1 1 d . . .
C43 C 0.22995(14) 0.24605(13) 0.55512(6) 0.0241(4) Uani 1 1 d . . .
H43A H 0.1788 0.2024 0.5630 0.029 Uiso 1 1 calc R . .
C44 C 0.28560(15) 0.30322(15) 0.58841(6) 0.0300(4) Uani 1 1 d . . .
H44A H 0.2718 0.3000 0.6190 0.036 Uiso 1 1 calc R . .
C45 C 0.36170(14) 0.36516(15) 0.57670(7) 0.0308(4) Uani 1 1 d . . .
H45A H 0.3997 0.4051 0.5993 0.037 Uiso 1 1 calc R . .
C46 C 0.38240(14) 0.36897(14) 0.53223(6) 0.0268(4) Uani 1 1 d . . .
H46A H 0.4358 0.4106 0.5248 0.032 Uiso 1 1 calc R . .
C47 C 0.32651(12) 0.31295(12) 0.49789(6) 0.0208(3) Uani 1 1 d . . .
C48 C 0.35519(12) 0.31624(13) 0.45090(6) 0.0208(3) Uani 1 1 d . . .
C49 C 0.37795(14) 0.40496(14) 0.43295(7) 0.0277(4) Uani 1 1 d . . .
H49A H 0.3718 0.4643 0.4504 0.033 Uiso 1 1 calc R . .
C50 C 0.40949(15) 0.40769(16) 0.38991(7) 0.0340(4) Uani 1 1 d . . .
H50A H 0.4245 0.4687 0.3781 0.041 Uiso 1 1 calc R . .
C51 C 0.41912(15) 0.32199(16) 0.36431(7) 0.0334(4) Uani 1 1 d . . .
H51A H 0.4413 0.3239 0.3349 0.040 Uiso 1 1 calc R . .
C52 C 0.39646(14) 0.23293(15) 0.38148(7) 0.0304(4) Uani 1 1 d . . .
H52A H 0.4028 0.1739 0.3638 0.036 Uiso 1 1 calc R . .
C53 C 0.36470(13) 0.23012(13) 0.42431(6) 0.0232(4) Uani 1 1 d . . .
H53A H 0.3491 0.1689 0.4358 0.028 Uiso 1 1 calc R . .
C61 C 0.21252(12) -0.01356(12) 0.39385(5) 0.0184(3) Uani 1 1 d . . .
C62 C 0.30328(12) -0.03044(12) 0.36808(6) 0.0193(3) Uani 1 1 d . . .
C63 C 0.39288(13) -0.05290(14) 0.39233(6) 0.0247(4) Uani 1 1 d . . .
H63A H 0.3927 -0.0654 0.4233 0.030 Uiso 1 1 calc R . .
C64 C 0.48277(14) -0.05718(15) 0.37163(7) 0.0316(4) Uani 1 1 d . . .
H64A H 0.5439 -0.0730 0.3882 0.038 Uiso 1 1 calc R . .
C65 C 0.48245(14) -0.03823(16) 0.32675(7) 0.0333(5) Uani 1 1 d . . .
H65A H 0.5440 -0.0393 0.3126 0.040 Uiso 1 1 calc R . .
C66 C 0.39330(14) -0.01774(15) 0.30234(6) 0.0282(4) Uani 1 1 d . . .
H66A H 0.3944 -0.0048 0.2715 0.034 Uiso 1 1 calc R . .
C67 C 0.30168(13) -0.01559(13) 0.32191(6) 0.0214(3) Uani 1 1 d . . .
C68 C 0.20718(13) -0.00869(13) 0.29199(6) 0.0227(4) Uani 1 1 d . . .
C69 C 0.13240(14) -0.08161(14) 0.29071(6) 0.0260(4) Uani 1 1 d . . .
H69A H 0.1371 -0.1301 0.3122 0.031 Uiso 1 1 calc R . .
C70 C 0.05110(15) -0.08421(15) 0.25835(6) 0.0310(4) Uani 1 1 d . . .
H70A H 0.0008 -0.1346 0.2577 0.037 Uiso 1 1 calc R . .
C71 C 0.04305(15) -0.01391(17) 0.22713(6) 0.0342(5) Uani 1 1 d . . .
H71A H -0.0114 -0.0170 0.2043 0.041 Uiso 1 1 calc R . .
C72 C 0.11452(16) 0.06124(17) 0.22909(7) 0.0367(5) Uani 1 1 d . . .
H72A H 0.1077 0.1112 0.2083 0.044 Uiso 1 1 calc R . .
C73 C 0.19608(15) 0.06390(16) 0.26126(6) 0.0321(4) Uani 1 1 d . . .
H73A H 0.2449 0.1157 0.2624 0.038 Uiso 1 1 calc R . .
C81 C -0.05700(12) -0.05185(12) 0.37453(5) 0.0170(3) Uani 1 1 d . . .
C82 C -0.11027(12) -0.12995(12) 0.34359(5) 0.0183(3) Uani 1 1 d . . .
C83 C -0.06946(14) -0.22294(13) 0.34365(6) 0.0237(4) Uani 1 1 d . . .
H83A H -0.0146 -0.2358 0.3648 0.028 Uiso 1 1 calc R . .
C84 C -0.10796(15) -0.29687(14) 0.31318(6) 0.0283(4) Uani 1 1 d . . .
H84A H -0.0784 -0.3595 0.3128 0.034 Uiso 1 1 calc R . .
C85 C -0.18971(16) -0.27889(14) 0.28329(6) 0.0312(4) Uani 1 1 d . . .
H85A H -0.2167 -0.3294 0.2624 0.037 Uiso 1 1 calc R . .
C86 C -0.23248(14) -0.18739(14) 0.28369(6) 0.0267(4) Uani 1 1 d . . .
H86A H -0.2896 -0.1764 0.2634 0.032 Uiso 1 1 calc R . .
C87 C -0.19326(13) -0.11105(13) 0.31334(5) 0.0199(3) Uani 1 1 d . . .
C88 C -0.24356(12) -0.01522(13) 0.31288(6) 0.0197(3) Uani 1 1 d . . .
C89 C -0.27076(13) 0.02723(14) 0.27248(6) 0.0242(4) Uani 1 1 d . . .
H89A H -0.2547 -0.0042 0.2449 0.029 Uiso 1 1 calc R . .
C90 C -0.32127(14) 0.11532(14) 0.27224(6) 0.0286(4) Uani 1 1 d . . .
H90A H -0.3397 0.1435 0.2445 0.034 Uiso 1 1 calc R . .
C91 C -0.34484(15) 0.16198(14) 0.31201(7) 0.0289(4) Uani 1 1 d . . .
H91A H -0.3791 0.2223 0.3117 0.035 Uiso 1 1 calc R . .
C92 C -0.31820(14) 0.12022(14) 0.35256(6) 0.0253(4) Uani 1 1 d . . .
H92A H -0.3344 0.1519 0.3801 0.030 Uiso 1 1 calc R . .
C93 C -0.26829(12) 0.03288(13) 0.35282(6) 0.0211(3) Uani 1 1 d . . .
H93A H -0.2504 0.0049 0.3807 0.025 Uiso 1 1 calc R . .
C101 C -0.64867(11) -0.58212(12) 0.03697(5) 0.0150(3) Uani 1 1 d . . .
C102 C -0.67238(12) -0.68850(12) 0.02507(5) 0.0165(3) Uani 1 1 d . . .
C103 C -0.59645(13) -0.75285(12) 0.03679(5) 0.0203(3) Uani 1 1 d . . .
H10D H -0.5316 -0.7282 0.0484 0.024 Uiso 1 1 calc R . .
C104 C -0.61460(15) -0.85302(13) 0.03166(6) 0.0263(4) Uani 1 1 d . . .
H10E H -0.5628 -0.8969 0.0402 0.032 Uiso 1 1 calc R . .
C105 C -0.70832(15) -0.88846(13) 0.01398(6) 0.0289(4) Uani 1 1 d . . .
H10F H -0.7216 -0.9570 0.0108 0.035 Uiso 1 1 calc R . .
C106 C -0.78284(14) -0.82446(13) 0.00095(6) 0.0255(4) Uani 1 1 d . . .
H10G H -0.8465 -0.8500 -0.0118 0.031 Uiso 1 1 calc R . .
C107 C -0.76736(13) -0.72306(12) 0.00595(5) 0.0190(3) Uani 1 1 d . . .
C108 C -0.84764(13) -0.65907(12) -0.01253(6) 0.0203(3) Uani 1 1 d . . .
C109 C -0.94932(13) -0.68114(14) -0.00742(6) 0.0266(4) Uani 1 1 d . . .
H10H H -0.9660 -0.7321 0.0111 0.032 Uiso 1 1 calc R . .
C110 C -1.02581(14) -0.62963(15) -0.02906(7) 0.0321(4) Uani 1 1 d . . .
H11A H -1.0945 -0.6456 -0.0254 0.039 Uiso 1 1 calc R . .
C111 C -1.00239(15) -0.55481(15) -0.05602(7) 0.0330(4) Uani 1 1 d . . .
H11B H -1.0549 -0.5200 -0.0712 0.040 Uiso 1 1 calc R . .
C112 C -0.90207(14) -0.53098(14) -0.06075(6) 0.0282(4) Uani 1 1 d . . .
H11C H -0.8859 -0.4791 -0.0789 0.034 Uiso 1 1 calc R . .
C113 C -0.82523(13) -0.58237(13) -0.03920(6) 0.0222(3) Uani 1 1 d . . .
H11D H -0.7567 -0.5653 -0.0426 0.027 Uiso 1 1 calc R . .
C131 C -0.44423(12) -0.50533(12) 0.12652(5) 0.0174(3) Uani 1 1 d . . .
C132 C -0.36099(12) -0.53302(12) 0.16072(5) 0.0187(3) Uani 1 1 d . . .
C133 C -0.26860(13) -0.48295(13) 0.15988(6) 0.0228(4) Uani 1 1 d . . .
H13A H -0.2588 -0.4412 0.1362 0.027 Uiso 1 1 calc R . .
C134 C -0.19090(14) -0.49331(14) 0.19320(7) 0.0282(4) Uani 1 1 d . . .
H13B H -0.1283 -0.4589 0.1924 0.034 Uiso 1 1 calc R . .
C135 C -0.20538(15) -0.55399(15) 0.22753(7) 0.0323(4) Uani 1 1 d . . .
H13C H -0.1535 -0.5597 0.2510 0.039 Uiso 1 1 calc R . .
C136 C -0.29553(15) -0.60666(14) 0.22781(6) 0.0297(4) Uani 1 1 d . . .
H13D H -0.3038 -0.6495 0.2512 0.036 Uiso 1 1 calc R . .
C137 C -0.37452(13) -0.59807(13) 0.19440(6) 0.0223(3) Uani 1 1 d . . .
C138 C -0.46648(14) -0.66154(13) 0.19465(6) 0.0233(4) Uani 1 1 d . . .
C139 C -0.50761(16) -0.68011(16) 0.23474(6) 0.0339(5) Uani 1 1 d . . .
H13E H -0.4788 -0.6490 0.2622 0.041 Uiso 1 1 calc R . .
C140 C -0.59022(18) -0.74353(17) 0.23507(7) 0.0409(5) Uani 1 1 d . . .
H14A H -0.6169 -0.7563 0.2627 0.049 Uiso 1 1 calc R . .
C141 C -0.63374(17) -0.78815(16) 0.19546(7) 0.0364(5) Uani 1 1 d . . .
H14B H -0.6907 -0.8310 0.1958 0.044 Uiso 1 1 calc R . .
C142 C -0.59412(15) -0.77026(14) 0.15530(6) 0.0289(4) Uani 1 1 d . . .
H14C H -0.6241 -0.8004 0.1279 0.035 Uiso 1 1 calc R . .
C143 C -0.51069(14) -0.70825(13) 0.15512(6) 0.0242(4) Uani 1 1 d . . .
H14D H -0.4830 -0.6973 0.1275 0.029 Uiso 1 1 calc R . .
C151 C -0.46222(12) -0.25322(12) 0.09889(5) 0.0177(3) Uani 1 1 d . . .
C152 C -0.44172(12) -0.15352(12) 0.12129(6) 0.0193(3) Uani 1 1 d . . .
C153 C -0.40869(13) -0.08126(13) 0.09479(6) 0.0238(4) Uani 1 1 d . . .
H15A H -0.3930 -0.0981 0.0649 0.029 Uiso 1 1 calc R . .
C154 C -0.39840(14) 0.01529(14) 0.11150(7) 0.0297(4) Uani 1 1 d . . .
H15B H -0.3765 0.0646 0.0932 0.036 Uiso 1 1 calc R . .
C155 C -0.42036(15) 0.03872(14) 0.15501(7) 0.0312(4) Uani 1 1 d . . .
H15C H -0.4139 0.1047 0.1667 0.037 Uiso 1 1 calc R . .
C156 C -0.45177(14) -0.03318(14) 0.18193(7) 0.0275(4) Uani 1 1 d . . .
H15D H -0.4659 -0.0158 0.2119 0.033 Uiso 1 1 calc R . .
C157 C -0.46299(13) -0.13071(13) 0.16577(6) 0.0224(4) Uani 1 1 d . . .
C158 C -0.49149(14) -0.20568(14) 0.19674(6) 0.0256(4) Uani 1 1 d . . .
C159 C -0.57780(17) -0.19497(17) 0.22000(7) 0.0390(5) Uani 1 1 d . . .
H15E H -0.6219 -0.1425 0.2141 0.047 Uiso 1 1 calc R . .
C160 C -0.5996(2) -0.2606(2) 0.25181(8) 0.0543(7) Uani 1 1 d . . .
H16A H -0.6583 -0.2526 0.2677 0.065 Uiso 1 1 calc R . .
C161 C -0.5368(2) -0.33706(19) 0.26048(7) 0.0512(7) Uani 1 1 d . . .
H16B H -0.5513 -0.3808 0.2828 0.061 Uiso 1 1 calc R . .
C162 C -0.45238(19) -0.35044(16) 0.23673(7) 0.0396(5) Uani 1 1 d . . .
H16C H -0.4099 -0.4044 0.2421 0.048 Uiso 1 1 calc R . .
C163 C -0.43008(15) -0.28480(14) 0.20517(6) 0.0283(4) Uani 1 1 d . . .
H16D H -0.3719 -0.2940 0.1890 0.034 Uiso 1 1 calc R . .
C171 C -0.68083(12) -0.31354(11) 0.01636(5) 0.0170(3) Uani 1 1 d . . .
C172 C -0.74123(12) -0.26197(12) -0.01952(6) 0.0196(3) Uani 1 1 d . . .
C173 C -0.74069(14) -0.30040(13) -0.06352(6) 0.0247(4) Uani 1 1 d . . .
H17A H -0.6989 -0.3541 -0.0701 0.030 Uiso 1 1 calc R . .
C174 C -0.80056(15) -0.26123(15) -0.09798(7) 0.0314(4) Uani 1 1 d . . .
H17B H -0.8009 -0.2884 -0.1279 0.038 Uiso 1 1 calc R . .
C175 C -0.85992(15) -0.18190(15) -0.08821(7) 0.0329(4) Uani 1 1 d . . .
H17C H -0.9019 -0.1551 -0.1115 0.040 Uiso 1 1 calc R . .
C176 C -0.85848(14) -0.14145(14) -0.04467(7) 0.0286(4) Uani 1 1 d . . .
H17D H -0.8985 -0.0862 -0.0387 0.034 Uiso 1 1 calc R . .
C177 C -0.79937(12) -0.18028(12) -0.00940(6) 0.0218(3) Uani 1 1 d . . .
C178 C -0.79385(13) -0.13133(12) 0.03649(6) 0.0233(4) Uani 1 1 d . . .
C179 C -0.70037(13) -0.11314(12) 0.06072(6) 0.0234(4) Uani 1 1 d . . .
H17E H -0.6406 -0.1353 0.0484 0.028 Uiso 1 1 calc R . .
C180 C -0.69345(15) -0.06331(13) 0.10242(7) 0.0293(4) Uani 1 1 d . . .
H18A H -0.6291 -0.0511 0.1184 0.035 Uiso 1 1 calc R . .
C181 C -0.77987(16) -0.03122(15) 0.12094(8) 0.0363(5) Uani 1 1 d . . .
H18B H -0.7753 0.0024 0.1497 0.044 Uiso 1 1 calc R . .
C182 C -0.87300(16) -0.04841(15) 0.09724(8) 0.0379(5) Uani 1 1 d . . .
H18C H -0.9326 -0.0263 0.1098 0.046 Uiso 1 1 calc R . .
C183 C -0.88001(14) -0.09759(14) 0.05543(7) 0.0308(4) Uani 1 1 d . . .
H18D H -0.9444 -0.1085 0.0394 0.037 Uiso 1 1 calc R . .
C1S C -0.8590(2) 0.33330(19) 0.11945(11) 0.0653(8) Uani 1 1 d . . .
H1SA H -0.7910 0.3558 0.1325 0.078 Uiso 1 1 calc R . .
H1SB H -0.8696 0.3586 0.0891 0.078 Uiso 1 1 calc R . .
Cl1S Cl -0.86227(4) 0.20565(4) 0.114326(19) 0.03947(12) Uani 1 1 d . . .
Cl2S Cl -0.94916(5) 0.38274(5) 0.15281(2) 0.05132(15) Uani 1 1 d . . .
C2S C 0.25677(17) -0.30995(17) 0.38797(7) 0.0375(5) Uani 1 1 d . . .
H2SA H 0.2377 -0.3589 0.4091 0.045 Uiso 1 1 calc R . .
H2SB H 0.2428 -0.2443 0.4013 0.045 Uiso 1 1 calc R . .
Cl3S Cl 0.18312(5) -0.33061(5) 0.33634(2) 0.05303(16) Uani 1 1 d . . .
Cl4S Cl 0.38704(5) -0.31784(5) 0.38075(2) 0.04994(15) Uani 1 1 d . . .
C3S C -0.15759(16) -0.19750(15) 0.11491(7) 0.0323(4) Uani 1 1 d . . .
H3SA H -0.2231 -0.2204 0.0992 0.039 Uiso 1 1 calc R . .
H3SB H -0.1028 -0.2299 0.0995 0.039 Uiso 1 1 calc R . .
Cl5S Cl -0.14491(4) -0.06958(4) 0.111892(19) 0.03991(12) Uani 1 1 d . . .
Cl6S Cl -0.15182(5) -0.22999(5) 0.171207(19) 0.04864(15) Uani 1 1 d . . .
C4S C -0.19906(17) -0.63779(18) 0.38045(9) 0.0467(6) Uani 1 1 d DU . .
H4S1 H -0.1637 -0.6322 0.4110 0.056 Uiso 1 1 calc R A 1
H4S2 H -0.1848 -0.7027 0.3664 0.056 Uiso 1 1 calc R A 1
Cl7A Cl -0.3310(2) -0.6271(2) 0.38805(14) 0.0331(6) Uani 0.640(16) 1 d PU B 2
Cl7B Cl -0.3266(6) -0.6265(6) 0.3837(3) 0.063(2) Uani 0.360(16) 1 d PU B 1
Cl8A Cl -0.1458(2) -0.53164(13) 0.35995(10) 0.0437(6) Uani 0.640(16) 1 d PU B 2
Cl8B Cl -0.1582(7) -0.5511(11) 0.3503(5) 0.098(2) Uani 0.360(16) 1 d PDU B 1

loop_
_atom_site_aniso_label
_atom_site_aniso_U_11
_atom_site_aniso_U_22
_atom_site_aniso_U_33
_atom_site_aniso_U_23
_atom_site_aniso_U_13
_atom_site_aniso_U_12
Fe1 0.01402(11) 0.01728(11) 0.01167(10) 0.00167(9) 0.00054(8) 0.00097(8)
Fe2 0.01455(11) 0.01681(11) 0.01189(10) 0.00139(8) 0.00057(8) 0.00034(8)
Fe3 0.01425(11) 0.01603(11) 0.01300(11) 0.00021(8) 0.00096(8) -0.00161(8)
Fe4 0.01381(11) 0.01540(11) 0.01218(11) 0.00078(8) 0.00048(8) -0.00017(8)
N1 0.0216(7) 0.0231(7) 0.0139(6) 0.0032(6) -0.0008(5) -0.0016(6)
N2 0.0254(7) 0.0247(8) 0.0159(7) 0.0037(6) -0.0030(6) -0.0040(6)
N3 0.0233(7) 0.0246(8) 0.0170(7) -0.0004(6) 0.0044(6) -0.0024(6)
N4 0.0287(8) 0.0266(8) 0.0204(7) 0.0029(6) 0.0073(6) 0.0000(6)
O1 0.0168(5) 0.0200(6) 0.0145(5) 0.0037(4) 0.0016(4) 0.0041(4)
O2 0.0186(6) 0.0212(6) 0.0161(5) 0.0050(5) 0.0031(4) 0.0047(4)
O3 0.0212(6) 0.0200(6) 0.0176(6) 0.0006(5) 0.0001(5) -0.0028(5)
O4 0.0199(6) 0.0207(6) 0.0170(6) 0.0007(5) -0.0028(5) -0.0003(5)
O5 0.0218(6) 0.0277(6) 0.0179(6) 0.0011(5) 0.0056(5) 0.0017(5)
O6 0.0189(6) 0.0264(6) 0.0194(6) -0.0023(5) 0.0010(5) 0.0058(5)
O7 0.0212(6) 0.0225(6) 0.0147(5) 0.0010(5) -0.0021(5) -0.0022(5)
O8 0.0191(6) 0.0197(6) 0.0174(6) 0.0014(5) -0.0019(4) -0.0021(4)
O11 0.0162(5) 0.0173(6) 0.0144(5) 0.0000(4) 0.0031(4) -0.0036(4)
O12 0.0183(5) 0.0183(6) 0.0165(5) -0.0006(4) 0.0038(4) -0.0030(4)
O13 0.0203(6) 0.0224(6) 0.0146(5) 0.0027(5) 0.0005(4) 0.0027(5)
O14 0.0177(6) 0.0229(6) 0.0177(6) 0.0039(5) 0.0013(4) 0.0007(5)
O15 0.0221(6) 0.0206(6) 0.0192(6) -0.0040(5) 0.0016(5) -0.0015(5)
O16 0.0211(6) 0.0208(6) 0.0195(6) -0.0003(5) -0.0018(5) -0.0060(5)
O17 0.0171(6) 0.0207(6) 0.0185(6) 0.0020(5) -0.0002(4) 0.0024(4)
O18 0.0165(5) 0.0205(6) 0.0204(6) 0.0035(5) 0.0004(5) 0.0009(4)
C1 0.0277(9) 0.0310(10) 0.0170(8) 0.0059(7) 0.0003(7) 0.0007(7)
C2 0.0301(9) 0.0319(10) 0.0193(8) 0.0114(7) 0.0002(7) -0.0028(8)
C3 0.0238(9) 0.0251(9) 0.0195(8) 0.0063(7) 0.0021(7) -0.0009(7)
C4 0.0360(11) 0.0392(11) 0.0205(9) 0.0081(8) -0.0048(8) -0.0045(9)
C5 0.0366(10) 0.0285(10) 0.0227(9) 0.0064(8) -0.0021(8) -0.0106(8)
C6 0.0223(9) 0.0324(10) 0.0238(9) -0.0068(8) 0.0055(7) -0.0016(7)
C7 0.0310(10) 0.0408(11) 0.0283(10) -0.0072(9) 0.0152(8) -0.0061(8)
C8 0.0378(11) 0.0341(11) 0.0229(9) -0.0001(8) 0.0125(8) -0.0079(8)
C9 0.0331(11) 0.0432(12) 0.0353(11) -0.0022(9) 0.0069(9) 0.0124(9)
C10 0.0666(16) 0.0485(14) 0.0323(11) 0.0111(10) 0.0231(11) -0.0020(12)
C21 0.0177(8) 0.0170(8) 0.0121(7) -0.0014(6) -0.0002(6) 0.0015(6)
C22 0.0167(8) 0.0274(9) 0.0116(7) 0.0057(6) 0.0005(6) 0.0050(6)
C23 0.0200(8) 0.0309(9) 0.0128(7) 0.0039(7) -0.0007(6) 0.0018(7)
C24 0.0186(8) 0.0430(11) 0.0188(8) 0.0065(8) -0.0012(7) -0.0031(8)
C25 0.0149(8) 0.0512(12) 0.0259(9) 0.0073(9) 0.0019(7) 0.0078(8)
C26 0.0231(9) 0.0370(11) 0.0248(9) 0.0041(8) 0.0044(7) 0.0135(8)
C27 0.0202(8) 0.0289(9) 0.0158(8) 0.0055(7) 0.0016(6) 0.0080(7)
C28 0.0236(8) 0.0260(9) 0.0188(8) 0.0017(7) 0.0073(7) 0.0077(7)
C29 0.0255(9) 0.0234(9) 0.0222(8) 0.0013(7) 0.0048(7) 0.0070(7)
C30 0.0291(10) 0.0317(10) 0.0294(10) 0.0000(8) 0.0031(8) 0.0045(8)
C31 0.0354(11) 0.0270(10) 0.0385(11) -0.0039(8) 0.0097(9) 0.0003(8)
C32 0.0386(11) 0.0241(10) 0.0421(12) 0.0034(9) 0.0116(9) 0.0099(8)
C33 0.0294(10) 0.0298(10) 0.0291(10) 0.0038(8) 0.0057(8) 0.0117(8)
C41 0.0145(7) 0.0217(8) 0.0154(7) -0.0011(6) 0.0027(6) 0.0006(6)
C42 0.0182(8) 0.0192(8) 0.0185(8) -0.0012(6) -0.0023(6) 0.0037(6)
C43 0.0242(9) 0.0277(9) 0.0198(8) -0.0015(7) -0.0006(7) 0.0010(7)
C44 0.0303(10) 0.0393(11) 0.0189(9) -0.0053(8) -0.0017(7) 0.0033(8)
C45 0.0271(9) 0.0332(10) 0.0286(10) -0.0128(8) -0.0087(8) 0.0012(8)
C46 0.0208(8) 0.0259(9) 0.0322(10) -0.0063(8) -0.0022(7) -0.0012(7)
C47 0.0175(8) 0.0190(8) 0.0250(9) -0.0024(7) -0.0010(7) 0.0029(6)
C48 0.0136(7) 0.0241(9) 0.0237(8) -0.0008(7) -0.0016(6) -0.0010(6)
C49 0.0227(9) 0.0241(9) 0.0360(10) -0.0014(8) 0.0036(8) -0.0030(7)
C50 0.0298(10) 0.0339(11) 0.0396(11) 0.0085(9) 0.0077(9) -0.0069(8)
C51 0.0280(10) 0.0457(12) 0.0272(10) 0.0024(9) 0.0074(8) -0.0058(9)
C52 0.0260(9) 0.0364(11) 0.0279(10) -0.0064(8) 0.0039(8) -0.0030(8)
C53 0.0188(8) 0.0247(9) 0.0255(9) -0.0002(7) -0.0004(7) -0.0015(7)
C61 0.0152(7) 0.0244(8) 0.0148(7) -0.0039(6) 0.0004(6) -0.0019(6)
C62 0.0181(8) 0.0196(8) 0.0203(8) -0.0032(6) 0.0057(6) -0.0001(6)
C63 0.0213(8) 0.0288(9) 0.0237(9) -0.0022(7) 0.0022(7) 0.0016(7)
C64 0.0182(9) 0.0401(11) 0.0353(11) -0.0078(9) 0.0010(8) 0.0032(8)
C65 0.0200(9) 0.0454(12) 0.0339(10) -0.0135(9) 0.0114(8) -0.0056(8)
C66 0.0258(9) 0.0375(11) 0.0208(9) -0.0078(8) 0.0078(7) -0.0078(8)
C67 0.0220(8) 0.0224(8) 0.0197(8) -0.0040(7) 0.0049(7) -0.0033(7)
C68 0.0229(8) 0.0293(9) 0.0160(8) -0.0041(7) 0.0053(7) -0.0014(7)
C69 0.0278(9) 0.0293(10) 0.0203(9) -0.0021(7) 0.0027(7) -0.0033(7)
C70 0.0263(9) 0.0376(11) 0.0277(10) -0.0072(8) 0.0018(8) -0.0050(8)
C71 0.0294(10) 0.0517(13) 0.0200(9) -0.0040(9) -0.0023(8) 0.0031(9)
C72 0.0398(11) 0.0508(13) 0.0205(9) 0.0084(9) 0.0045(8) 0.0016(10)
C73 0.0322(10) 0.0398(11) 0.0249(9) 0.0053(8) 0.0066(8) -0.0075(8)
C81 0.0133(7) 0.0211(8) 0.0165(8) -0.0008(6) 0.0024(6) 0.0006(6)
C82 0.0196(8) 0.0204(8) 0.0147(7) -0.0009(6) 0.0027(6) -0.0029(6)
C83 0.0276(9) 0.0238(9) 0.0199(8) 0.0016(7) 0.0026(7) 0.0004(7)
C84 0.0388(11) 0.0203(9) 0.0257(9) -0.0029(7) 0.0055(8) 0.0013(8)
C85 0.0399(11) 0.0282(10) 0.0237(9) -0.0088(8) 0.0012(8) -0.0077(8)
C86 0.0266(9) 0.0316(10) 0.0204(9) -0.0035(7) -0.0021(7) -0.0045(7)
C87 0.0206(8) 0.0238(9) 0.0152(8) -0.0003(7) 0.0028(6) -0.0035(6)
C88 0.0141(7) 0.0245(9) 0.0195(8) -0.0011(7) -0.0017(6) -0.0047(6)
C89 0.0239(9) 0.0303(10) 0.0172(8) -0.0016(7) -0.0023(7) -0.0038(7)
C90 0.0315(10) 0.0311(10) 0.0220(9) 0.0052(8) -0.0069(7) -0.0023(8)
C91 0.0304(10) 0.0246(9) 0.0304(10) 0.0005(8) -0.0039(8) 0.0023(7)
C92 0.0255(9) 0.0270(9) 0.0224(9) -0.0026(7) -0.0001(7) 0.0007(7)
C93 0.0183(8) 0.0265(9) 0.0178(8) 0.0009(7) -0.0022(6) -0.0027(7)
C101 0.0144(7) 0.0175(8) 0.0126(7) 0.0021(6) -0.0016(6) -0.0011(6)
C102 0.0218(8) 0.0164(8) 0.0118(7) 0.0012(6) 0.0039(6) -0.0042(6)
C103 0.0235(8) 0.0224(8) 0.0150(8) 0.0020(6) 0.0006(6) -0.0020(7)
C104 0.0377(10) 0.0192(9) 0.0224(9) 0.0052(7) 0.0012(8) 0.0034(7)
C105 0.0433(11) 0.0165(8) 0.0265(9) 0.0026(7) 0.0016(8) -0.0066(8)
C106 0.0301(9) 0.0232(9) 0.0224(9) 0.0016(7) -0.0005(7) -0.0105(7)
C107 0.0229(8) 0.0200(8) 0.0141(7) 0.0009(6) 0.0032(6) -0.0051(6)
C108 0.0199(8) 0.0211(8) 0.0190(8) -0.0031(7) -0.0005(6) -0.0048(6)
C109 0.0231(9) 0.0288(10) 0.0274(9) -0.0007(8) 0.0021(7) -0.0091(7)
C110 0.0185(9) 0.0394(11) 0.0374(11) -0.0021(9) 0.0008(8) -0.0062(8)
C111 0.0229(9) 0.0351(11) 0.0394(11) 0.0009(9) -0.0067(8) 0.0036(8)
C112 0.0267(9) 0.0273(10) 0.0302(10) 0.0045(8) -0.0003(8) -0.0022(7)
C113 0.0181(8) 0.0247(9) 0.0232(9) -0.0002(7) 0.0001(7) -0.0038(7)
C131 0.0206(8) 0.0142(7) 0.0170(8) 0.0009(6) -0.0002(6) -0.0009(6)
C132 0.0207(8) 0.0183(8) 0.0166(8) 0.0005(6) -0.0017(6) 0.0026(6)
C133 0.0230(8) 0.0228(9) 0.0219(8) 0.0007(7) -0.0005(7) 0.0003(7)
C134 0.0222(9) 0.0270(9) 0.0339(10) 0.0003(8) -0.0053(8) -0.0008(7)
C135 0.0301(10) 0.0326(10) 0.0317(10) 0.0042(8) -0.0148(8) 0.0029(8)
C136 0.0357(10) 0.0276(10) 0.0248(9) 0.0091(8) -0.0083(8) 0.0016(8)
C137 0.0255(9) 0.0226(9) 0.0183(8) 0.0022(7) -0.0019(7) 0.0025(7)
C138 0.0270(9) 0.0211(9) 0.0220(9) 0.0071(7) -0.0018(7) 0.0014(7)
C139 0.0445(12) 0.0379(11) 0.0182(9) 0.0057(8) -0.0031(8) -0.0114(9)
C140 0.0522(13) 0.0490(13) 0.0220(10) 0.0086(9) 0.0059(9) -0.0187(11)
C141 0.0412(12) 0.0375(11) 0.0303(10) 0.0063(9) 0.0034(9) -0.0157(9)
C142 0.0349(10) 0.0284(10) 0.0226(9) 0.0015(8) -0.0017(8) -0.0047(8)
C143 0.0287(9) 0.0231(9) 0.0210(8) 0.0043(7) 0.0018(7) 0.0002(7)
C151 0.0188(8) 0.0177(8) 0.0156(7) 0.0005(6) -0.0042(6) 0.0001(6)
C152 0.0141(7) 0.0194(8) 0.0232(8) -0.0033(7) -0.0018(6) -0.0013(6)
C153 0.0207(8) 0.0239(9) 0.0259(9) -0.0015(7) -0.0011(7) -0.0017(7)
C154 0.0293(10) 0.0198(9) 0.0385(11) 0.0028(8) -0.0062(8) -0.0031(7)
C155 0.0308(10) 0.0184(9) 0.0412(11) -0.0073(8) -0.0099(8) 0.0007(7)
C156 0.0245(9) 0.0275(10) 0.0282(9) -0.0102(8) -0.0043(7) 0.0026(7)
C157 0.0173(8) 0.0249(9) 0.0233(9) -0.0048(7) -0.0032(7) -0.0007(7)
C158 0.0289(9) 0.0292(10) 0.0169(8) -0.0099(7) 0.0001(7) -0.0095(7)
C159 0.0404(12) 0.0406(12) 0.0355(11) -0.0156(9) 0.0143(9) -0.0087(9)
C160 0.0657(17) 0.0568(16) 0.0415(13) -0.0202(12) 0.0319(12) -0.0278(13)
C161 0.0850(19) 0.0421(14) 0.0260(11) -0.0065(10) 0.0146(12) -0.0292(13)
C162 0.0617(14) 0.0316(11) 0.0233(10) -0.0017(8) -0.0042(10) -0.0157(10)
C163 0.0337(10) 0.0306(10) 0.0188(8) -0.0043(7) -0.0030(7) -0.0084(8)
C171 0.0180(8) 0.0134(7) 0.0187(8) -0.0008(6) -0.0028(6) -0.0015(6)
C172 0.0156(7) 0.0193(8) 0.0235(8) 0.0052(7) -0.0022(6) -0.0023(6)
C173 0.0258(9) 0.0222(9) 0.0257(9) 0.0044(7) -0.0022(7) -0.0011(7)
C174 0.0344(10) 0.0336(11) 0.0249(9) 0.0067(8) -0.0070(8) -0.0041(8)
C175 0.0326(10) 0.0309(10) 0.0339(11) 0.0134(8) -0.0132(8) -0.0016(8)
C176 0.0232(9) 0.0221(9) 0.0398(11) 0.0090(8) -0.0064(8) 0.0016(7)
C177 0.0176(8) 0.0183(8) 0.0292(9) 0.0064(7) -0.0021(7) -0.0027(6)
C178 0.0226(8) 0.0141(8) 0.0331(10) 0.0053(7) -0.0002(7) -0.0002(6)
C179 0.0217(8) 0.0179(8) 0.0304(9) 0.0028(7) -0.0002(7) 0.0028(6)
C180 0.0297(10) 0.0210(9) 0.0356(10) -0.0010(8) -0.0054(8) 0.0029(7)
C181 0.0419(12) 0.0251(10) 0.0408(12) -0.0089(9) 0.0036(9) 0.0037(8)
C182 0.0288(10) 0.0290(10) 0.0560(14) -0.0094(10) 0.0116(10) 0.0035(8)
C183 0.0215(9) 0.0224(9) 0.0474(12) -0.0025(8) 0.0003(8) 0.0005(7)
C1S 0.079(2) 0.0388(14) 0.086(2) 0.0159(14) 0.0477(17) -0.0001(13)
Cl1S 0.0385(3) 0.0385(3) 0.0416(3) 0.0077(2) 0.0017(2) -0.0006(2)
Cl2S 0.0677(4) 0.0455(3) 0.0419(3) -0.0057(3) 0.0186(3) -0.0075(3)
C2S 0.0424(12) 0.0439(12) 0.0277(10) 0.0019(9) 0.0097(9) 0.0128(10)
Cl3S 0.0665(4) 0.0513(4) 0.0396(3) -0.0016(3) -0.0065(3) 0.0177(3)
Cl4S 0.0442(3) 0.0457(3) 0.0618(4) -0.0030(3) 0.0185(3) 0.0081(2)
C3S 0.0345(10) 0.0338(11) 0.0280(10) 0.0017(8) -0.0002(8) -0.0042(8)
Cl5S 0.0340(3) 0.0349(3) 0.0493(3) 0.0076(2) -0.0071(2) -0.0072(2)
Cl6S 0.0581(4) 0.0549(4) 0.0323(3) 0.0124(2) -0.0022(2) -0.0204(3)
C4S 0.0367(12) 0.0377(12) 0.0652(16) 0.0124(11) -0.0058(11) 0.0023(10)
Cl7A 0.0273(10) 0.0248(11) 0.0451(10) -0.0029(7) -0.0074(8) 0.0000(7)
Cl7B 0.054(3) 0.053(3) 0.082(4) -0.019(2) 0.016(2) 0.004(2)
Cl8A 0.0497(8) 0.0319(13) 0.0499(10) 0.0058(8) 0.0062(6) -0.0055(5)
Cl8B 0.073(3) 0.166(5) 0.067(4) 0.071(3) 0.029(3) 0.023(3)

loop_
_atom_type_symbol
_atom_type_description
_atom_type_scat_dispersion_real
_atom_type_scat_dispersion_imag
_atom_type_scat_source
C C 0.0033 0.0016 'International Tables Vol C Tables 4.2.6.8 and 6.1.1.4'
H H 0.0000 0.0000 'International Tables Vol C Tables 4.2.6.8 and 6.1.1.4'
N N 0.0061 0.0033 'International Tables Vol C Tables 4.2.6.8 and 6.1.1.4'
O O 0.0106 0.0060 'International Tables Vol C Tables 4.2.6.8 and 6.1.1.4'
Cl Cl 0.1484 0.1585 'International Tables Vol C Tables 4.2.6.8 and 6.1.1.4'
Fe Fe 0.3463 0.8444 'International Tables Vol C Tables 4.2.6.8 and 6.1.1.4'

loop_
_geom_angle_atom_site_label_1
_geom_angle_atom_site_label_2
_geom_angle_atom_site_label_3
_geom_angle
_geom_angle_site_symmetry_1
_geom_angle_site_symmetry_3
O6 Fe1 O2 150.18(5) . .
O6 Fe1 N1 104.72(5) . .
O2 Fe1 N1 103.34(5) . .
O6 Fe1 O4 89.93(5) . .
O2 Fe1 O4 90.25(5) . .
N1 Fe1 O4 109.24(5) . .
O6 Fe1 O8 84.71(5) . .
O2 Fe1 O8 88.07(5) . .
N1 Fe1 O8 84.60(5) . .
O4 Fe1 O8 166.06(5) . .
O6 Fe1 Fe2 64.26(4) . .
O2 Fe1 Fe2 86.01(3) . .
N1 Fe1 Fe2 161.62(4) . .
O4 Fe1 Fe2 86.21(3) . .
O8 Fe1 Fe2 79.87(3) . .
O3 Fe2 O7 157.53(5) . .
O3 Fe2 O1 95.69(5) . 2_556
O7 Fe2 O1 103.59(5) . 2_556
O3 Fe2 O5 93.63(5) . .
O7 Fe2 O5 89.40(5) . .
O1 Fe2 O5 112.99(5) 2_556 .
O3 Fe2 O1 87.96(5) . .
O7 Fe2 O1 86.04(5) . .
O1 Fe2 O1 74.99(5) 2_556 .
O5 Fe2 O1 171.60(4) . .
O3 Fe2 Fe1 75.24(3) . .
O7 Fe2 Fe1 82.31(3) . .
O1 Fe2 Fe1 150.53(3) 2_556 .
O5 Fe2 Fe1 95.73(3) . .
O1 Fe2 Fe1 76.69(3) . .
O16 Fe3 O12 148.60(5) . .
O16 Fe3 N3 109.68(5) . .
O12 Fe3 N3 100.28(5) . .
O16 Fe3 O18 89.42(5) . .
O12 Fe3 O18 88.44(5) . .
N3 Fe3 O18 111.00(5) . .
O16 Fe3 O14 86.24(5) . .
O12 Fe3 O14 87.33(5) . .
N3 Fe3 O14 84.89(5) . .
O18 Fe3 O14 164.06(4) . .
O16 Fe3 Fe4 61.32(3) . .
O12 Fe3 Fe4 87.31(3) . .
N3 Fe3 Fe4 163.10(4) . .
O18 Fe3 Fe4 84.08(3) . .
O14 Fe3 Fe4 80.38(3) . .
O17 Fe4 O13 159.19(5) . .
O17 Fe4 O11 94.62(5) . 2_445
O13 Fe4 O11 103.09(5) . 2_445
O17 Fe4 O15 94.10(5) . .
O13 Fe4 O15 89.64(5) . .
O11 Fe4 O15 111.22(4) 2_445 .
O17 Fe4 O11 86.69(4) . .
O13 Fe4 O11 87.00(4) . .
O11 Fe4 O11 76.23(4) 2_445 .
O15 Fe4 O11 172.39(4) . .
O17 Fe4 Fe3 77.47(3) . .
O13 Fe4 Fe3 81.75(3) . .
O11 Fe4 Fe3 150.76(3) 2_445 .
O15 Fe4 Fe3 97.51(3) . .
O11 Fe4 Fe3 75.25(3) . .
C3 N1 N2 105.54(13) . .
C3 N1 Fe1 133.32(12) . .
N2 N1 Fe1 120.71(11) . .
C1 N2 N1 112.03(15) . .
C1 N2 H2N 127.5(14) . .
N1 N2 H2N 120.0(14) . .
C6 N3 N4 105.26(14) . .
C6 N3 Fe3 135.59(13) . .
N4 N3 Fe3 119.13(11) . .
C8 N4 N3 111.85(16) . .
C8 N4 H4N 129.0(14) . .
N3 N4 H4N 118.0(14) . .
C21 O1 Fe2 127.74(10) . 2_556
C21 O1 Fe2 127.19(10) . .
Fe2 O1 Fe2 105.00(5) 2_556 .
C21 O2 Fe1 125.07(10) . .
C41 O3 Fe2 135.67(11) . .
C41 O4 Fe1 117.32(11) . .
C61 O5 Fe2 105.49(10) . .
C61 O6 Fe1 150.09(11) . .
C81 O7 Fe2 127.75(11) . .
C81 O8 Fe1 123.98(10) . .
C101 O11 Fe4 127.14(10) . 2_445
C101 O11 Fe4 128.83(10) . .
Fe4 O11 Fe4 103.77(4) 2_445 .
C101 O12 Fe3 123.30(10) . .
C131 O13 Fe4 128.37(11) . .
C131 O14 Fe3 121.80(10) . .
C151 O15 Fe4 102.44(10) . .
C151 O16 Fe3 154.79(11) . .
C171 O17 Fe4 132.04(11) . .
C171 O18 Fe3 120.13(10) . .
N2 C1 C2 106.33(15) . .
N2 C1 C4 122.53(17) . .
C2 C1 C4 131.14(16) . .
C1 C2 C3 106.40(15) . .
C1 C2 H2 126.8 . .
C3 C2 H2 126.8 . .
N1 C3 C2 109.69(16) . .
N1 C3 C5 120.96(15) . .
C2 C3 C5 129.34(16) . .
C1 C4 H4B 109.5 . .
C1 C4 H4C 109.5 . .
H4B C4 H4C 109.5 . .
C1 C4 H4D 109.5 . .
H4B C4 H4D 109.5 . .
H4C C4 H4D 109.5 . .
C3 C5 H5A 109.5 . .
C3 C5 H5B 109.5 . .
H5A C5 H5B 109.5 . .
C3 C5 H5C 109.5 . .
H5A C5 H5C 109.5 . .
H5B C5 H5C 109.5 . .
N3 C6 C7 109.85(17) . .
N3 C6 C9 120.91(16) . .
C7 C6 C9 129.23(18) . .
C8 C7 C6 106.60(17) . .
C8 C7 H7A 126.7 . .
C6 C7 H7A 126.7 . .
N4 C8 C7 106.44(17) . .
N4 C8 C10 121.63(19) . .
C7 C8 C10 131.93(18) . .
C6 C9 H9A 109.5 . .
C6 C9 H9B 109.5 . .
H9A C9 H9B 109.5 . .
C6 C9 H9C 109.5 . .
H9A C9 H9C 109.5 . .
H9B C9 H9C 109.5 . .
C8 C10 H10A 109.5 . .
C8 C10 H10B 109.5 . .
H10A C10 H10B 109.5 . .
C8 C10 H10C 109.5 . .
H10A C10 H10C 109.5 . .
H10B C10 H10C 109.5 . .
O2 C21 O1 123.36(14) . .
O2 C21 C22 118.54(14) . .
O1 C21 C22 117.95(13) . .
C23 C22 C27 120.70(15) . .
C23 C22 C21 116.69(15) . .
C27 C22 C21 122.53(15) . .
C24 C23 C22 120.53(17) . .
C24 C23 H23A 119.7 . .
C22 C23 H23A 119.7 . .
C25 C24 C23 119.48(18) . .
C25 C24 H24A 120.3 . .
C23 C24 H24A 120.3 . .
C24 C25 C26 120.13(17) . .
C24 C25 H25A 119.9 . .
C26 C25 H25A 119.9 . .
C25 C26 C27 121.65(18) . .
C25 C26 H26A 119.2 . .
C27 C26 H26A 119.2 . .
C22 C27 C26 117.40(17) . .
C22 C27 C28 123.02(15) . .
C26 C27 C28 119.28(16) . .
C29 C28 C33 117.92(18) . .
C29 C28 C27 120.65(16) . .
C33 C28 C27 121.06(16) . .
C30 C29 C28 121.13(17) . .
C30 C29 H29A 119.4 . .
C28 C29 H29A 119.4 . .
C29 C30 C31 120.13(19) . .
C29 C30 H30A 119.9 . .
C31 C30 H30A 119.9 . .
C32 C31 C30 119.64(19) . .
C32 C31 H31A 120.2 . .
C30 C31 H31A 120.2 . .
C31 C32 C33 120.32(18) . .
C31 C32 H32A 119.8 . .
C33 C32 H32A 119.8 . .
C32 C33 C28 120.84(18) . .
C32 C33 H33A 119.6 . .
C28 C33 H33A 119.6 . .
O4 C41 O3 125.23(15) . .
O4 C41 C42 119.38(15) . .
O3 C41 C42 115.36(14) . .
C43 C42 C47 120.49(16) . .
C43 C42 C41 116.51(15) . .
C47 C42 C41 122.95(15) . .
C44 C43 C42 120.58(17) . .
C44 C43 H43A 119.7 . .
C42 C43 H43A 119.7 . .
C43 C44 C45 119.39(18) . .
C43 C44 H44A 120.3 . .
C45 C44 H44A 120.3 . .
C46 C45 C44 120.21(17) . .
C46 C45 H45A 119.9 . .
C44 C45 H45A 119.9 . .
C45 C46 C47 121.55(17) . .
C45 C46 H46A 119.2 . .
C47 C46 H46A 119.2 . .
C46 C47 C42 117.72(16) . .
C46 C47 C48 119.29(16) . .
C42 C47 C48 122.91(15) . .
C49 C48 C53 118.22(16) . .
C49 C48 C47 120.85(16) . .
C53 C48 C47 120.85(16) . .
C50 C49 C48 120.86(18) . .
C50 C49 H49A 119.6 . .
C48 C49 H49A 119.6 . .
C51 C50 C49 120.11(18) . .
C51 C50 H50A 119.9 . .
C49 C50 H50A 119.9 . .
C50 C51 C52 119.94(18) . .
C50 C51 H51A 120.0 . .
C52 C51 H51A 120.0 . .
C53 C52 C51 120.02(18) . .
C53 C52 H52A 120.0 . .
C51 C52 H52A 120.0 . .
C52 C53 C48 120.85(17) . .
C52 C53 H53A 119.6 . .
C48 C53 H53A 119.6 . .
O5 C61 O6 123.98(15) . .
O5 C61 C62 118.94(15) . .
O6 C61 C62 116.97(15) . .
C63 C62 C67 120.42(15) . .
C63 C62 C61 117.37(15) . .
C67 C62 C61 121.95(15) . .
C62 C63 C64 120.41(17) . .
C62 C63 H63A 119.8 . .
C64 C63 H63A 119.8 . .
C65 C64 C63 119.40(18) . .
C65 C64 H64A 120.3 . .
C63 C64 H64A 120.3 . .
C66 C65 C64 120.35(17) . .
C66 C65 H65A 119.8 . .
C64 C65 H65A 119.8 . .
C65 C66 C67 121.46(17) . .
C65 C66 H66A 119.3 . .
C67 C66 H66A 119.3 . .
C66 C67 C62 117.85(16) . .
C66 C67 C68 118.14(16) . .
C62 C67 C68 123.66(15) . .
C69 C68 C73 118.41(17) . .
C69 C68 C67 120.05(17) . .
C73 C68 C67 121.15(16) . .
C70 C69 C68 120.73(18) . .
C70 C69 H69A 119.6 . .
C68 C69 H69A 119.6 . .
C71 C70 C69 120.17(18) . .
C71 C70 H70A 119.9 . .
C69 C70 H70A 119.9 . .
C70 C71 C72 119.79(19) . .
C70 C71 H71A 120.1 . .
C72 C71 H71A 120.1 . .
C71 C72 C73 120.18(19) . .
C71 C72 H72A 119.9 . .
C73 C72 H72A 119.9 . .
C72 C73 C68 120.63(19) . .
C72 C73 H73A 119.7 . .
C68 C73 H73A 119.7 . .
O8 C81 O7 125.15(15) . .
O8 C81 C82 118.87(14) . .
O7 C81 C82 115.95(14) . .
C83 C82 C87 120.06(16) . .
C83 C82 C81 116.97(15) . .
C87 C82 C81 122.82(15) . .
C84 C83 C82 120.74(17) . .
C84 C83 H83A 119.6 . .
C82 C83 H83A 119.6 . .
C85 C84 C83 119.53(18) . .
C85 C84 H84A 120.2 . .
C83 C84 H84A 120.2 . .
C84 C85 C86 120.19(17) . .
C84 C85 H85A 119.9 . .
C86 C85 H85A 119.9 . .
C85 C86 C87 121.25(17) . .
C85 C86 H86A 119.4 . .
C87 C86 H86A 119.4 . .
C86 C87 C82 118.19(16) . .
C86 C87 C88 118.83(16) . .
C82 C87 C88 122.93(15) . .
C89 C88 C93 118.33(16) . .
C89 C88 C87 120.82(15) . .
C93 C88 C87 120.80(15) . .
C90 C89 C88 120.45(17) . .
C90 C89 H89A 119.8 . .
C88 C89 H89A 119.8 . .
C91 C90 C89 120.45(17) . .
C91 C90 H90A 119.8 . .
C89 C90 H90A 119.8 . .
C90 C91 C92 119.61(18) . .
C90 C91 H91A 120.2 . .
C92 C91 H91A 120.2 . .
C93 C92 C91 119.96(17) . .
C93 C92 H92A 120.0 . .
C91 C92 H92A 120.0 . .
C92 C93 C88 121.18(16) . .
C92 C93 H93A 119.4 . .
C88 C93 H93A 119.4 . .
O12 C101 O11 123.35(15) . .
O12 C101 C102 118.33(13) . .
O11 C101 C102 118.12(14) . .
C103 C102 C107 120.88(15) . .
C103 C102 C101 116.04(14) . .
C107 C102 C101 122.95(15) . .
C102 C103 C104 120.41(16) . .
C102 C103 H10D 119.8 . .
C104 C103 H10D 119.8 . .
C105 C104 C103 119.54(17) . .
C105 C104 H10E 120.2 . .
C103 C104 H10E 120.2 . .
C104 C105 C106 120.04(17) . .
C104 C105 H10F 120.0 . .
C106 C105 H10F 120.0 . .
C105 C106 C107 121.90(17) . .
C105 C106 H10G 119.0 . .
C107 C106 H10G 119.0 . .
C106 C107 C102 117.15(16) . .
C106 C107 C108 118.77(15) . .
C102 C107 C108 123.86(15) . .
C113 C108 C109 118.37(16) . .
C113 C108 C107 121.27(15) . .
C109 C108 C107 120.01(15) . .
C110 C109 C108 120.82(17) . .
C110 C109 H10H 119.6 . .
C108 C109 H10H 119.6 . .
C109 C110 C111 120.11(17) . .
C109 C110 H11A 119.9 . .
C111 C110 H11A 119.9 . .
C110 C111 C112 119.72(18) . .
C110 C111 H11B 120.1 . .
C112 C111 H11B 120.1 . .
C113 C112 C111 120.39(18) . .
C113 C112 H11C 119.8 . .
C111 C112 H11C 119.8 . .
C112 C113 C108 120.56(16) . .
C112 C113 H11D 119.7 . .
C108 C113 H11D 119.7 . .
O14 C131 O13 125.38(15) . .
O14 C131 C132 119.02(14) . .
O13 C131 C132 115.50(14) . .
C133 C132 C137 119.96(15) . .
C133 C132 C131 115.91(15) . .
C137 C132 C131 123.90(15) . .
C134 C133 C132 120.87(17) . .
C134 C133 H13A 119.6 . .
C132 C133 H13A 119.6 . .
C135 C134 C133 119.37(17) . .
C135 C134 H13B 120.3 . .
C133 C134 H13B 120.3 . .
C134 C135 C136 120.18(17) . .
C134 C135 H13C 119.9 . .
C136 C135 H13C 119.9 . .
C135 C136 C137 121.43(17) . .
C135 C136 H13D 119.3 . .
C137 C136 H13D 119.3 . .
C136 C137 C132 118.07(16) . .
C136 C137 C138 118.98(16) . .
C132 C137 C138 122.86(15) . .
C139 C138 C143 118.06(17) . .
C139 C138 C137 120.89(17) . .
C143 C138 C137 120.97(16) . .
C140 C139 C138 120.69(18) . .
C140 C139 H13E 119.7 . .
C138 C139 H13E 119.7 . .
C141 C140 C139 120.37(18) . .
C141 C140 H14A 119.8 . .
C139 C140 H14A 119.8 . .
C140 C141 C142 119.72(19) . .
C140 C141 H14B 120.1 . .
C142 C141 H14B 120.1 . .
C141 C142 C143 119.83(18) . .
C141 C142 H14C 120.1 . .
C143 C142 H14C 120.1 . .
C142 C143 C138 121.32(17) . .
C142 C143 H14D 119.3 . .
C138 C143 H14D 119.3 . .
O15 C151 O16 123.26(15) . .
O15 C151 C152 118.83(14) . .
O16 C151 C152 117.81(14) . .
C153 C152 C157 120.61(16) . .
C153 C152 C151 116.97(15) . .
C157 C152 C151 122.19(15) . .
C154 C153 C152 120.66(17) . .
C154 C153 H15A 119.7 . .
C152 C153 H15A 119.7 . .
C155 C154 C153 119.18(18) . .
C155 C154 H15B 120.4 . .
C153 C154 H15B 120.4 . .
C154 C155 C156 120.54(17) . .
C154 C155 H15C 119.7 . .
C156 C155 H15C 119.7 . .
C155 C156 C157 121.25(18) . .
C155 C156 H15D 119.4 . .
C157 C156 H15D 119.4 . .
C156 C157 C152 117.74(17) . .
C156 C157 C158 119.07(16) . .
C152 C157 C158 123.11(16) . .
C163 C158 C159 118.51(19) . .
C163 C158 C157 120.98(16) . .
C159 C158 C157 120.41(19) . .
C160 C159 C158 120.3(2) . .
C160 C159 H15E 119.9 . .
C158 C159 H15E 119.9 . .
C161 C160 C159 120.4(2) . .
C161 C160 H16A 119.8 . .
C159 C160 H16A 119.8 . .
C160 C161 C162 120.0(2) . .
C160 C161 H16B 120.0 . .
C162 C161 H16B 120.0 . .
C161 C162 C163 119.7(2) . .
C161 C162 H16C 120.1 . .
C163 C162 H16C 120.1 . .
C162 C163 C158 121.0(2) . .
C162 C163 H16D 119.5 . .
C158 C163 H16D 119.5 . .
O18 C171 O17 125.81(15) . .
O18 C171 C172 118.61(14) . .
O17 C171 C172 115.54(14) . .
C173 C172 C177 120.59(16) . .
C173 C172 C171 117.35(15) . .
C177 C172 C171 122.01(15) . .
C174 C173 C172 120.65(18) . .
C174 C173 H17A 119.7 . .
C172 C173 H17A 119.7 . .
C175 C174 C173 119.20(19) . .
C175 C174 H17B 120.4 . .
C173 C174 H17B 120.4 . .
C176 C175 C174 120.41(17) . .
C176 C175 H17C 119.8 . .
C174 C175 H17C 119.8 . .
C175 C176 C177 121.30(18) . .
C175 C176 H17D 119.4 . .
C177 C176 H17D 119.4 . .
C176 C177 C172 117.80(17) . .
C176 C177 C178 120.13(16) . .
C172 C177 C178 121.93(15) . .
C183 C178 C179 118.10(17) . .
C183 C178 C177 121.59(16) . .
C179 C178 C177 120.21(16) . .
C180 C179 C178 120.98(17) . .
C180 C179 H17E 119.5 . .
C178 C179 H17E 119.5 . .
C181 C180 C179 120.16(18) . .
C181 C180 H18A 119.9 . .
C179 C180 H18A 119.9 . .
C180 C181 C182 119.5(2) . .
C180 C181 H18B 120.2 . .
C182 C181 H18B 120.2 . .
C183 C182 C181 120.42(19) . .
C183 C182 H18C 119.8 . .
C181 C182 H18C 119.8 . .
C182 C183 C178 120.83(18) . .
C182 C183 H18D 119.6 . .
C178 C183 H18D 119.6 . .
Cl2S C1S Cl1S 113.85(14) . .
Cl2S C1S H1SA 108.8 . .
Cl1S C1S H1SA 108.8 . .
Cl2S C1S H1SB 108.8 . .
Cl1S C1S H1SB 108.8 . .
H1SA C1S H1SB 107.7 . .
Cl3S C2S Cl4S 111.28(11) . .
Cl3S C2S H2SA 109.4 . .
Cl4S C2S H2SA 109.4 . .
Cl3S C2S H2SB 109.4 . .
Cl4S C2S H2SB 109.4 . .
H2SA C2S H2SB 108.0 . .
Cl6S C3S Cl5S 110.93(11) . .
Cl6S C3S H3SA 109.5 . .
Cl5S C3S H3SA 109.5 . .
Cl6S C3S H3SB 109.5 . .
Cl5S C3S H3SB 109.5 . .
H3SA C3S H3SB 108.0 . .
Cl8B C4S Cl7B 109.0(4) . .
Cl7B C4S Cl8A 111.0(3) . .
Cl8B C4S Cl7A 111.8(3) . .
Cl8A C4S Cl7A 112.99(18) . .
Cl8B C4S H4S1 109.9 . .
Cl7B C4S H4S1 109.9 . .
Cl8A C4S H4S1 97.6 . .
Cl7A C4S H4S1 105.9 . .
Cl8B C4S H4S2 109.9 . .
Cl7B C4S H4S2 109.9 . .
Cl8A C4S H4S2 119.3 . .
Cl7A C4S H4S2 110.9 . .
H4S1 C4S H4S2 108.3 . .

loop_
_geom_bond_atom_site_label_1
_geom_bond_atom_site_label_2
_geom_bond_distance
_geom_bond_site_symmetry_2
Fe1 O6 2.0205(12) .
Fe1 O2 2.0585(11) .
Fe1 N1 2.0741(14) .
Fe1 O4 2.0864(12) .
Fe1 O8 2.1544(12) .
Fe1 Fe2 2.8749(3) .
Fe2 O3 1.9977(12) .
Fe2 O7 2.0029(12) .
Fe2 O1 2.0746(11) 2_556
Fe2 O5 2.0872(12) .
Fe2 O1 2.2283(11) .
Fe3 O16 2.0154(11) .
Fe3 O12 2.0598(11) .
Fe3 N3 2.0627(14) .
Fe3 O18 2.0751(12) .
Fe3 O14 2.1843(12) .
Fe3 Fe4 2.8817(3) .
Fe4 O17 2.0000(11) .
Fe4 O13 2.0035(11) .
Fe4 O11 2.0756(11) 2_445
Fe4 O15 2.1005(12) .
Fe4 O11 2.2296(11) .
N1 C3 1.335(2) .
N1 N2 1.362(2) .
N2 C1 1.339(2) .
N2 H2N 0.868(15) .
N3 C6 1.335(2) .
N3 N4 1.366(2) .
N4 C8 1.340(2) .
N4 H4N 0.894(15) .
O1 C21 1.2798(19) .
O1 Fe2 2.0747(11) 2_556
O2 C21 1.2466(19) .
O3 C41 1.266(2) .
O4 C41 1.253(2) .
O5 C61 1.258(2) .
O6 C61 1.262(2) .
O7 C81 1.2677(19) .
O8 C81 1.252(2) .
O11 C101 1.2798(18) .
O11 Fe4 2.0757(11) 2_445
O12 C101 1.2453(19) .
O13 C131 1.2668(19) .
O14 C131 1.251(2) .
O15 C151 1.254(2) .
O16 C151 1.265(2) .
O17 C171 1.265(2) .
O18 C171 1.253(2) .
C1 C2 1.375(3) .
C1 C4 1.497(3) .
C2 C3 1.401(2) .
C2 H2 0.9500 .
C3 C5 1.488(3) .
C4 H4B 0.9800 .
C4 H4C 0.9800 .
C4 H4D 0.9800 .
C5 H5A 0.9800 .
C5 H5B 0.9800 .
C5 H5C 0.9800 .
C6 C7 1.397(3) .
C6 C9 1.493(3) .
C7 C8 1.367(3) .
C7 H7A 0.9500 .
C8 C10 1.493(3) .
C9 H9A 0.9800 .
C9 H9B 0.9800 .
C9 H9C 0.9800 .
C10 H10A 0.9800 .
C10 H10B 0.9800 .
C10 H10C 0.9800 .
C21 C22 1.505(2) .
C22 C23 1.391(2) .
C22 C27 1.401(2) .
C23 C24 1.386(2) .
C23 H23A 0.9500 .
C24 C25 1.382(3) .
C24 H24A 0.9500 .
C25 C26 1.382(3) .
C25 H25A 0.9500 .
C26 C27 1.402(2) .
C26 H26A 0.9500 .
C27 C28 1.482(3) .
C28 C29 1.399(2) .
C28 C33 1.401(3) .
C29 C30 1.381(3) .
C29 H29A 0.9500 .
C30 C31 1.389(3) .
C30 H30A 0.9500 .
C31 C32 1.384(3) .
C31 H31A 0.9500 .
C32 C33 1.385(3) .
C32 H32A 0.9500 .
C33 H33A 0.9500 .
C41 C42 1.500(2) .
C42 C43 1.395(2) .
C42 C47 1.404(2) .
C43 C44 1.385(3) .
C43 H43A 0.9500 .
C44 C45 1.387(3) .
C44 H44A 0.9500 .
C45 C46 1.383(3) .
C45 H45A 0.9500 .
C46 C47 1.399(2) .
C46 H46A 0.9500 .
C47 C48 1.488(2) .
C48 C49 1.394(3) .
C48 C53 1.399(2) .
C49 C50 1.387(3) .
C49 H49A 0.9500 .
C50 C51 1.379(3) .
C50 H50A 0.9500 .
C51 C52 1.388(3) .
C51 H51A 0.9500 .
C52 C53 1.383(3) .
C52 H52A 0.9500 .
C53 H53A 0.9500 .
C61 C62 1.497(2) .
C62 C63 1.389(2) .
C62 C67 1.404(2) .
C63 C64 1.389(3) .
C63 H63A 0.9500 .
C64 C65 1.380(3) .
C64 H64A 0.9500 .
C65 C66 1.379(3) .
C65 H65A 0.9500 .
C66 C67 1.392(2) .
C66 H66A 0.9500 .
C67 C68 1.486(2) .
C68 C69 1.392(2) .
C68 C73 1.393(3) .
C69 C70 1.387(3) .
C69 H69A 0.9500 .
C70 C71 1.377(3) .
C70 H70A 0.9500 .
C71 C72 1.383(3) .
C71 H71A 0.9500 .
C72 C73 1.386(3) .
C72 H72A 0.9500 .
C73 H73A 0.9500 .
C81 C82 1.501(2) .
C82 C83 1.393(2) .
C82 C87 1.403(2) .
C83 C84 1.385(3) .
C83 H83A 0.9500 .
C84 C85 1.382(3) .
C84 H84A 0.9500 .
C85 C86 1.385(3) .
C85 H85A 0.9500 .
C86 C87 1.396(2) .
C86 H86A 0.9500 .
C87 C88 1.484(2) .
C88 C89 1.393(2) .
C88 C93 1.397(2) .
C89 C90 1.391(3) .
C89 H89A 0.9500 .
C90 C91 1.379(3) .
C90 H90A 0.9500 .
C91 C92 1.391(3) .
C91 H91A 0.9500 .
C92 C93 1.378(3) .
C92 H92A 0.9500 .
C93 H93A 0.9500 .
C101 C102 1.502(2) .
C102 C103 1.387(2) .
C102 C107 1.403(2) .
C103 C104 1.387(2) .
C103 H10D 0.9500 .
C104 C105 1.379(3) .
C104 H10E 0.9500 .
C105 C106 1.380(3) .
C105 H10F 0.9500 .
C106 C107 1.399(2) .
C106 H10G 0.9500 .
C107 C108 1.483(2) .
C108 C113 1.396(2) .
C108 C109 1.400(2) .
C109 C110 1.384(3) .
C109 H10H 0.9500 .
C110 C111 1.385(3) .
C110 H11A 0.9500 .
C111 C112 1.386(3) .
C111 H11B 0.9500 .
C112 C113 1.385(3) .
C112 H11C 0.9500 .
C113 H11D 0.9500 .
C131 C132 1.510(2) .
C132 C133 1.397(2) .
C132 C137 1.402(2) .
C133 C134 1.388(3) .
C133 H13A 0.9500 .
C134 C135 1.380(3) .
C134 H13B 0.9500 .
C135 C136 1.387(3) .
C135 H13C 0.9500 .
C136 C137 1.398(2) .
C136 H13D 0.9500 .
C137 C138 1.487(2) .
C138 C139 1.391(3) .
C138 C143 1.392(3) .
C139 C140 1.388(3) .
C139 H13E 0.9500 .
C140 C141 1.379(3) .
C140 H14A 0.9500 .
C141 C142 1.382(3) .
C141 H14B 0.9500 .
C142 C143 1.384(3) .
C142 H14C 0.9500 .
C143 H14D 0.9500 .
C151 C152 1.497(2) .
C152 C153 1.389(2) .
C152 C157 1.401(2) .
C153 C154 1.388(3) .
C153 H15A 0.9500 .
C154 C155 1.378(3) .
C154 H15B 0.9500 .
C155 C156 1.386(3) .
C155 H15C 0.9500 .
C156 C157 1.396(2) .
C156 H15D 0.9500 .
C157 C158 1.485(3) .
C158 C163 1.389(3) .
C158 C159 1.394(3) .
C159 C160 1.389(3) .
C159 H15E 0.9500 .
C160 C161 1.372(4) .
C160 H16A 0.9500 .
C161 C162 1.385(4) .
C161 H16B 0.9500 .
C162 C163 1.385(3) .
C162 H16C 0.9500 .
C163 H16D 0.9500 .
C171 C172 1.501(2) .
C172 C173 1.389(3) .
C172 C177 1.404(2) .
C173 C174 1.386(3) .
C173 H17A 0.9500 .
C174 C175 1.386(3) .
C174 H17B 0.9500 .
C175 C176 1.384(3) .
C175 H17C 0.9500 .
C176 C177 1.396(2) .
C176 H17D 0.9500 .
C177 C178 1.488(3) .
C178 C183 1.392(3) .
C178 C179 1.395(2) .
C179 C180 1.382(3) .
C179 H17E 0.9500 .
C180 C181 1.382(3) .
C180 H18A 0.9500 .
C181 C182 1.382(3) .
C181 H18B 0.9500 .
C182 C183 1.381(3) .
C182 H18C 0.9500 .
C183 H18D 0.9500 .
C1S Cl2S 1.742(3) .
C1S Cl1S 1.746(3) .
C1S H1SA 0.9900 .
C1S H1SB 0.9900 .
C2S Cl3S 1.763(2) .
C2S Cl4S 1.764(2) .
C2S H2SA 0.9900 .
C2S H2SB 0.9900 .
C3S Cl6S 1.760(2) .
C3S Cl5S 1.766(2) .
C3S H3SA 0.9900 .
C3S H3SB 0.9900 .
C4S Cl8B 1.642(8) .
C4S Cl7B 1.713(9) .
C4S Cl8A 1.768(3) .
C4S Cl7A 1.792(4) .
C4S H4S1 0.9900 .
C4S H4S2 0.9900 .
